data_7043803
loop_
_publ_author_name
'Scalambra, Franco'
'Serrano-Ruiz, Manuel'
'Romerosa, Antonio'

_publ_section_title
;
 Water and catalytic isomerization of linear allylic alcohols by
 [RuCp(H2O-\kO)(PTA)2](+) (PTA = 1,3,5-triaza-7-phosphaadamantane).
;
_journal_name_full 'Dalton transactions (Cambridge, England : 2003)'
_journal_paper_doi 10.1039/c6dt04262g
_journal_year 2017
_chemical_formula_moiety 'C17 H31 N6 O P2 Ru, C F3 O3 S, 3(H2 O), 0.25(O)'
_chemical_formula_sum 'C18 H37 F3 N6 O7.25 P2 Ru S'
_chemical_formula_weight 705.60
_space_group_crystal_system triclinic
_space_group_IT_number 2
_space_group_name_Hall '-P 1'
_space_group_name_H-M_alt 'P -1'
_symmetry_space_group_name_Hall '-P 1'
_symmetry_space_group_name_H-M 'P -1'
_atom_sites_solution_hydrogens mixed
_audit_creation_date 2017-03-21
_audit_creation_method
;
Olex2 1.2-alpha
(compiled 2017.03.14 svn.r3398 for OlexSys, GUI svn.r5328)
;
_audit_update_record
;
2017-03-23 deposited with the CCDC.
2017-03-27 downloaded from the CCDC.
;
_cell_angle_alpha 76.368(2)
_cell_angle_beta 80.526(2)
_cell_angle_gamma 78.260(2)
_cell_formula_units_Z 2
_cell_length_a 9.1001(2)
_cell_length_b 10.7058(3)
_cell_length_c 15.0268(3)
_cell_measurement_reflns_used 6416
_cell_measurement_temperature 100
_cell_measurement_theta_max 29.34
_cell_measurement_theta_min 2.81
_cell_volume 1382.46(6)
_computing_cell_refinement
;
CrystalClear-SM Expert 2.0 r7 (Rigaku, 2011)
;
_computing_data_collection
;
CrystalClear-SM Expert 2.0 r7 (Rigaku, 2011)
;
_computing_data_reduction
;
CrystalClear-SM Expert 2.0 r7 (Rigaku, 2011)
;
_computing_molecular_graphics 'Olex2 (Dolomanov et al., 2009)'
_computing_publication_material 'Olex2 (Dolomanov et al., 2009)'
_computing_structure_refinement 'XL (Sheldrick, 2008)'
_computing_structure_solution 'XT (Sheldrick, 2015)'
_diffrn_ambient_temperature 100
_diffrn_detector CCD
_diffrn_detector_area_resol_mean 28.5714
_diffrn_detector_type 'Rigaku Saturn724+'
_diffrn_measured_fraction_theta_full 0.998
_diffrn_measured_fraction_theta_max 0.914
_diffrn_measurement_device 'AFC12 (Right): Kappa 3 circle'
_diffrn_measurement_device_type Rigaku_AFC12K_724P_007HF_Mo
_diffrn_measurement_method 'profile data from \w-scans'
_diffrn_measurement_specimen_support 'Mitegen 50um'
_diffrn_radiation_collimation 0.3
_diffrn_radiation_monochromator Confocal
_diffrn_radiation_probe x-ray
_diffrn_radiation_type MoK\a
_diffrn_radiation_wavelength 0.71073
_diffrn_reflns_av_R_equivalents 0.0295
_diffrn_reflns_av_unetI/netI 0.0242
_diffrn_reflns_Laue_measured_fraction_full 0.998
_diffrn_reflns_Laue_measured_fraction_max 0.914
_diffrn_reflns_limit_h_max 12
_diffrn_reflns_limit_h_min -12
_diffrn_reflns_limit_k_max 14
_diffrn_reflns_limit_k_min -14
_diffrn_reflns_limit_l_max 20
_diffrn_reflns_limit_l_min -20
_diffrn_reflns_number 30726
_diffrn_reflns_point_group_measured_fraction_full 0.998
_diffrn_reflns_point_group_measured_fraction_max 0.914
_diffrn_reflns_theta_full 25.242
_diffrn_reflns_theta_max 29.346
_diffrn_reflns_theta_min 3.291
_diffrn_source 'Rotating Anode'
_diffrn_source_current 24.0
_diffrn_source_power 1.2
_diffrn_source_target Mo
_diffrn_source_type 'Rotating Anode'
_diffrn_source_voltage 50.0
_exptl_absorpt_coefficient_mu 0.829
_exptl_absorpt_correction_T_max 1.0000
_exptl_absorpt_correction_T_min 0.560
_exptl_absorpt_correction_type multi-scan
_exptl_absorpt_process_details
;
CrysAlisPro, Agilent Technologies,
Version 1.171.36.28 (release 01-02-2013 CrysAlis171 .NET)
(compiled Feb  1 2013,16:14:44)
Empirical absorption correction using spherical harmonics,
 implemented in SCALE3 ABSPACK scaling algorithm.
;
_exptl_crystal_colour 'clear light orange'
_exptl_crystal_colour_lustre clear
_exptl_crystal_colour_modifier light
_exptl_crystal_colour_primary orange
_exptl_crystal_density_diffrn 1.695
_exptl_crystal_description 'rect. Prism'
_exptl_crystal_F_000 724
_exptl_crystal_size_max 0.051
_exptl_crystal_size_mid 0.025
_exptl_crystal_size_min 0.019
_refine_diff_density_max 0.387
_refine_diff_density_min -0.456
_refine_diff_density_rms 0.066
_refine_ls_extinction_method none
_refine_ls_goodness_of_fit_ref 1.054
_refine_ls_hydrogen_treatment constr
_refine_ls_matrix_type full
_refine_ls_number_parameters 362
_refine_ls_number_reflns 6954
_refine_ls_number_restraints 0
_refine_ls_restrained_S_all 1.054
_refine_ls_R_factor_all 0.0257
_refine_ls_R_factor_gt 0.0224
_refine_ls_shift/su_max 0.001
_refine_ls_shift/su_mean 0.000
_refine_ls_structure_factor_coef Fsqd
_refine_ls_weighting_details 'w=1/[\s^2^(Fo^2^)+(0.0231P)^2^+0.6965P] where P=(Fo^2^+2Fc^2^)/3'
_refine_ls_weighting_scheme calc
_refine_ls_wR_factor_gt 0.0530
_refine_ls_wR_factor_ref 0.0548
_reflns_Friedel_coverage 0.000
_reflns_number_gt 6416
_reflns_number_total 6954
_reflns_threshold_expression 'I > 2\s(I)'
_cod_data_source_file c6dt04262g2.cif
_cod_data_source_block pta2rucph2o
_cod_database_code 7043803
_shelx_shelxl_version_number 2014/7
_shelx_space_group_comment
;
The symmetry employed for this shelxl refinement is uniquely defined
by the following loop, which should always be used as a source of
symmetry information in preference to the above space-group names.
They are only intended as comments.
;
_olex2_refinement_description
;
1. Fixed Uiso
 At 1.2 times of:
  All C(H) groups, All C(H,H) groups
 At 1.5 times of:
  All O(H,H) groups
2. Others
 Sof(O4W')=0.25*(1-FVAR(2))
 Sof(O4W)=0.25*FVAR(2)
3.a Free rotating group:
 O3W(H3WA,H3WB), O2W(H2WA,H2WB), O1W(H1WA,H1WB)
3.b Rotating group:
 O1(H1A,H1B)
3.c Secondary CH2 refined with riding coordinates:
 C11(H11A,H11B), C12(H12A,H12B), C13(H13A,H13B), C14(H14A,H14B), C15(H15A,
 H15B), C16(H16A,H16B), C21(H21A,H21B), C22(H22A,H22B), C23(H23A,H23B),
 C24(H24A,H24B), C25(H25A,H25B), C26(H26A,H26B)
3.d Aromatic/amide H refined with riding coordinates:
 C31(H31), C32(H32), C33(H33), C34(H34), C35(H35)
;
_olex2_submission_special_instructions 'No special instructions were received'

loop_
_space_group_symop_operation_xyz
'x, y, z'
'-x, -y, -z'

loop_
_atom_site_label
_atom_site_type_symbol
_atom_site_fract_x
_atom_site_fract_y
_atom_site_fract_z
_atom_site_U_iso_or_equiv
_atom_site_adp_type
_atom_site_occupancy
_atom_site_site_symmetry_order
_atom_site_calc_flag
_atom_site_refinement_flags_posn
_atom_site_refinement_flags_occupancy
_atom_site_disorder_assembly
_atom_site_disorder_group
Ru1 Ru 0.49305(2) 0.76494(2) 0.20749(2) 0.01424(4) Uani 1 1 d . . . .
P1 P 0.37490(4) 0.59766(4) 0.20833(3) 0.01542(8) Uani 1 1 d . . . .
P2 P 0.39284(4) 0.78951(4) 0.35162(2) 0.01482(8) Uani 1 1 d . . . .
O1 O 0.67264(12) 0.61933(11) 0.26917(8) 0.0232(2) Uani 1 1 d . . . .
H1A H 0.7314 0.6554 0.2932 0.035 Uiso 1 1 d GR . . .
H1B H 0.7298 0.5789 0.2282 0.035 Uiso 1 1 d GR . . .
N11 N 0.27461(17) 0.36436(14) 0.29170(10) 0.0261(3) Uani 1 1 d . . . .
N12 N 0.38425(16) 0.38607(15) 0.12843(11) 0.0294(3) Uani 1 1 d . . . .
N13 N 0.13243(15) 0.50890(14) 0.16929(9) 0.0233(3) Uani 1 1 d . . . .
N21 N 0.39880(15) 0.70071(14) 0.53992(9) 0.0223(3) Uani 1 1 d . . . .
N22 N 0.15016(15) 0.80832(14) 0.48975(9) 0.0219(3) Uani 1 1 d . . . .
N23 N 0.34752(16) 0.93899(14) 0.48426(9) 0.0231(3) Uani 1 1 d . . . .
C11 C 0.46729(19) 0.49141(18) 0.12763(12) 0.0266(4) Uani 1 1 d . . . .
H11A H 0.4776 0.5454 0.0644 0.032 Uiso 1 1 calc R . . .
H11B H 0.5703 0.4520 0.1436 0.032 Uiso 1 1 calc R . . .
C12 C 0.18311(17) 0.62983(16) 0.17347(11) 0.0217(3) Uani 1 1 d . . . .
H12A H 0.1112 0.6740 0.2181 0.026 Uiso 1 1 calc R . . .
H12B H 0.1823 0.6894 0.1121 0.026 Uiso 1 1 calc R . . .
C13 C 0.34523(19) 0.46667(16) 0.31089(11) 0.0224(3) Uani 1 1 d . . . .
H13A H 0.4439 0.4262 0.3333 0.027 Uiso 1 1 calc R . . .
H13B H 0.2799 0.5053 0.3605 0.027 Uiso 1 1 calc R . . .
C14 C 0.3699(2) 0.30109(17) 0.22048(14) 0.0326(4) Uani 1 1 d . . . .
H14A H 0.3272 0.2248 0.2165 0.039 Uiso 1 1 calc R . . .
H14B H 0.4721 0.2682 0.2397 0.039 Uiso 1 1 calc R . . .
C15 C 0.23290(19) 0.44039(19) 0.10207(12) 0.0284(4) Uani 1 1 d . . . .
H15A H 0.1858 0.3687 0.0941 0.034 Uiso 1 1 calc R . . .
H15B H 0.2422 0.5020 0.0417 0.034 Uiso 1 1 calc R . . .
C16 C 0.12626(19) 0.41954(17) 0.26013(12) 0.0267(4) Uani 1 1 d . . . .
H16A H 0.0635 0.4671 0.3061 0.032 Uiso 1 1 calc R . . .
H16B H 0.0757 0.3471 0.2574 0.032 Uiso 1 1 calc R . . .
C21 C 0.41141(19) 0.93868(16) 0.38772(11) 0.0215(3) Uani 1 1 d . . . .
H21A H 0.5198 0.9458 0.3800 0.026 Uiso 1 1 calc R . . .
H21B H 0.3591 1.0159 0.3471 0.026 Uiso 1 1 calc R . . .
C22 C 0.46950(18) 0.67058(16) 0.45041(10) 0.0202(3) Uani 1 1 d . . . .
H22A H 0.4539 0.5826 0.4481 0.024 Uiso 1 1 calc R . . .
H22B H 0.5798 0.6688 0.4450 0.024 Uiso 1 1 calc R . . .
C23 C 0.19004(17) 0.79226(16) 0.39287(10) 0.0196(3) Uani 1 1 d . . . .
H23A H 0.1303 0.8648 0.3526 0.024 Uiso 1 1 calc R . . .
H23B H 0.1620 0.7098 0.3877 0.024 Uiso 1 1 calc R . . .
C24 C 0.18603(19) 0.93327(17) 0.49858(12) 0.0250(3) Uani 1 1 d . . . .
H24A H 0.1350 1.0048 0.4532 0.030 Uiso 1 1 calc R . . .
H24B H 0.1441 0.9486 0.5609 0.030 Uiso 1 1 calc R . . .
C25 C 0.42435(19) 0.82856(17) 0.54770(11) 0.0250(3) Uani 1 1 d . . . .
H25A H 0.3894 0.8399 0.6117 0.030 Uiso 1 1 calc R . . .
H25B H 0.5344 0.8298 0.5359 0.030 Uiso 1 1 calc R . . .
C26 C 0.23616(19) 0.70110(17) 0.55265(11) 0.0242(3) Uani 1 1 d . . . .
H26A H 0.1960 0.7074 0.6171 0.029 Uiso 1 1 calc R . . .
H26B H 0.2188 0.6169 0.5435 0.029 Uiso 1 1 calc R . . .
C31 C 0.6526(2) 0.87376(18) 0.10524(12) 0.0329(4) Uani 1 1 d . . . .
H31 H 0.7594 0.8518 0.1035 0.039 Uiso 1 1 calc R . . .
C32 C 0.5637(3) 0.82420(19) 0.05746(11) 0.0365(5) Uani 1 1 d . . . .
H32 H 0.5995 0.7651 0.0173 0.044 Uiso 1 1 calc R . . .
C33 C 0.4108(2) 0.87953(17) 0.08098(11) 0.0313(4) Uani 1 1 d . . . .
H33 H 0.3256 0.8631 0.0594 0.038 Uiso 1 1 calc R . . .
C34 C 0.4063(2) 0.96301(16) 0.14172(11) 0.0248(3) Uani 1 1 d . . . .
H34 H 0.3181 1.0120 0.1684 0.030 Uiso 1 1 calc R . . .
C35 C 0.5581(2) 0.96051(16) 0.15575(11) 0.0259(4) Uani 1 1 d . . . .
H35 H 0.5896 1.0088 0.1926 0.031 Uiso 1 1 calc R . . .
S1T S 0.90772(5) 0.12355(4) 0.22433(3) 0.02648(9) Uani 1 1 d . . . .
F1T F 0.83829(15) 0.12770(16) 0.06220(8) 0.0557(4) Uani 1 1 d . . . .
F2T F 1.04895(19) 0.18667(19) 0.05941(9) 0.0759(5) Uani 1 1 d . . . .
F3T F 1.0298(2) -0.01533(18) 0.10257(12) 0.0780(5) Uani 1 1 d . . . .
O1T O 0.82032(19) 0.02230(16) 0.26508(10) 0.0476(4) Uani 1 1 d . . . .
O2T O 0.81988(18) 0.25202(15) 0.21591(11) 0.0471(4) Uani 1 1 d . . . .
O3T O 1.05000(17) 0.10826(15) 0.25786(10) 0.0423(3) Uani 1 1 d . . . .
C012 C 0.9592(2) 0.1054(2) 0.10556(13) 0.0383(5) Uani 1 1 d . . . .
O3W O 0.86396(16) 0.72792(16) 0.51918(10) 0.0420(3) Uani 1 1 d . . . .
H3WA H 0.9370 0.7674 0.5167 0.063 Uiso 1 1 d G . . .
H3WB H 0.8117 0.7241 0.5719 0.063 Uiso 1 1 d G . . .
O2W O 0.83916(14) 0.51427(14) 0.13262(10) 0.0364(3) Uani 1 1 d . . . .
H2WA H 0.9264 0.5292 0.1356 0.055 Uiso 1 1 d G . . .
H2WB H 0.8367 0.4335 0.1528 0.055 Uiso 1 1 d G . . .
O4W' O 0.059(4) 0.509(2) 0.4772(16) 0.061(10) Uiso 0.094(11) 1 d . P A 2
O1W O 0.84449(19) 0.74702(16) 0.33239(10) 0.0459(4) Uani 1 1 d . . . .
H1WA H 0.8380 0.8280 0.3088 0.069 Uiso 1 1 d G . . .
H1WB H 0.8428 0.7348 0.3903 0.069 Uiso 1 1 d G . . .
O4W O -0.0198(19) 0.5266(13) 0.4561(11) 0.057(6) Uiso 0.156(11) 1 d . P A 1

loop_
_atom_site_aniso_label
_atom_site_aniso_U_11
_atom_site_aniso_U_22
_atom_site_aniso_U_33
_atom_site_aniso_U_23
_atom_site_aniso_U_13
_atom_site_aniso_U_12
Ru1 0.01550(6) 0.01428(7) 0.01329(6) -0.00178(4) -0.00140(4) -0.00497(4)
P1 0.01515(18) 0.01662(19) 0.01593(17) -0.00393(14) -0.00281(14) -0.00469(14)
P2 0.01612(18) 0.01478(18) 0.01384(16) -0.00219(13) -0.00262(14) -0.00359(14)
O1 0.0180(5) 0.0242(6) 0.0279(6) -0.0069(5) -0.0051(5) -0.0015(4)
N11 0.0306(8) 0.0191(7) 0.0317(7) -0.0022(6) -0.0090(6) -0.0106(6)
N12 0.0237(7) 0.0320(8) 0.0405(8) -0.0226(7) -0.0013(6) -0.0077(6)
N13 0.0190(6) 0.0291(8) 0.0258(7) -0.0075(6) -0.0052(5) -0.0090(6)
N21 0.0237(7) 0.0279(7) 0.0156(6) -0.0024(5) -0.0047(5) -0.0056(6)
N22 0.0192(6) 0.0300(8) 0.0179(6) -0.0074(5) 0.0001(5) -0.0065(6)
N23 0.0244(7) 0.0259(7) 0.0222(6) -0.0108(5) -0.0011(5) -0.0062(6)
C11 0.0198(8) 0.0326(10) 0.0334(9) -0.0186(7) 0.0016(7) -0.0082(7)
C12 0.0179(7) 0.0228(8) 0.0254(8) -0.0034(6) -0.0064(6) -0.0044(6)
C13 0.0276(8) 0.0194(8) 0.0225(7) -0.0009(6) -0.0085(6) -0.0090(6)
C14 0.0315(9) 0.0197(9) 0.0511(11) -0.0122(8) -0.0121(8) -0.0039(7)
C15 0.0263(9) 0.0384(10) 0.0283(8) -0.0161(7) -0.0045(7) -0.0118(8)
C16 0.0248(8) 0.0292(9) 0.0300(8) -0.0059(7) -0.0035(7) -0.0141(7)
C21 0.0257(8) 0.0197(8) 0.0212(7) -0.0066(6) -0.0008(6) -0.0074(6)
C22 0.0222(8) 0.0204(8) 0.0169(7) -0.0018(6) -0.0052(6) -0.0009(6)
C23 0.0167(7) 0.0249(8) 0.0183(7) -0.0054(6) -0.0024(6) -0.0046(6)
C24 0.0235(8) 0.0281(9) 0.0248(8) -0.0116(7) -0.0011(6) -0.0019(7)
C25 0.0247(8) 0.0350(10) 0.0192(7) -0.0097(7) -0.0048(6) -0.0081(7)
C26 0.0262(8) 0.0305(9) 0.0159(7) -0.0023(6) 0.0003(6) -0.0103(7)
C31 0.0296(9) 0.0313(10) 0.0302(9) 0.0049(7) 0.0094(7) -0.0115(8)
C32 0.0634(14) 0.0270(10) 0.0159(8) -0.0019(7) 0.0089(8) -0.0146(9)
C33 0.0495(11) 0.0274(9) 0.0199(8) 0.0081(7) -0.0165(8) -0.0184(8)
C34 0.0300(9) 0.0160(8) 0.0250(8) 0.0038(6) -0.0048(7) -0.0043(6)
C35 0.0349(9) 0.0215(8) 0.0226(8) 0.0023(6) -0.0031(7) -0.0161(7)
S1T 0.0316(2) 0.0307(2) 0.02099(19) -0.00889(16) -0.00294(16) -0.01044(18)
F1T 0.0538(8) 0.0944(11) 0.0292(6) -0.0149(6) -0.0123(6) -0.0284(8)
F2T 0.0765(11) 0.1309(15) 0.0374(7) -0.0252(8) 0.0224(7) -0.0716(11)
F3T 0.0800(11) 0.0851(12) 0.0801(11) -0.0633(10) -0.0057(9) 0.0105(9)
O1T 0.0625(10) 0.0545(10) 0.0330(7) -0.0045(7) -0.0019(7) -0.0351(8)
O2T 0.0528(9) 0.0405(9) 0.0467(8) -0.0181(7) -0.0028(7) 0.0032(7)
O3T 0.0436(8) 0.0492(9) 0.0423(8) -0.0131(7) -0.0191(7) -0.0119(7)
C012 0.0346(10) 0.0573(14) 0.0308(9) -0.0204(9) 0.0029(8) -0.0181(10)
O3W 0.0345(8) 0.0610(10) 0.0339(7) -0.0059(7) -0.0008(6) -0.0231(7)
O2W 0.0186(6) 0.0451(8) 0.0505(8) -0.0202(7) -0.0080(6) -0.0016(6)
O1W 0.0491(9) 0.0564(10) 0.0413(8) -0.0084(7) -0.0159(7) -0.0235(8)

loop_
_atom_type_symbol
_atom_type_description
_atom_type_scat_dispersion_real
_atom_type_scat_dispersion_imag
_atom_type_scat_source
C C 0.0033 0.0016 'International Tables Vol C Tables 4.2.6.8 and 6.1.1.4'
H H 0.0000 0.0000 'International Tables Vol C Tables 4.2.6.8 and 6.1.1.4'
F F 0.0171 0.0103 'International Tables Vol C Tables 4.2.6.8 and 6.1.1.4'
N N 0.0061 0.0033 'International Tables Vol C Tables 4.2.6.8 and 6.1.1.4'
O O 0.0106 0.0060 'International Tables Vol C Tables 4.2.6.8 and 6.1.1.4'
P P 0.1023 0.0942 'International Tables Vol C Tables 4.2.6.8 and 6.1.1.4'
Ru Ru -1.2594 0.8363 'International Tables Vol C Tables 4.2.6.8 and 6.1.1.4'
S S 0.1246 0.1234 'International Tables Vol C Tables 4.2.6.8 and 6.1.1.4'

loop_
_geom_angle_atom_site_label_1
_geom_angle_atom_site_label_2
_geom_angle_atom_site_label_3
_geom_angle
P2 Ru1 P1 95.455(14)
O1 Ru1 P1 87.27(3)
O1 Ru1 P2 87.80(3)
O1 Ru1 C31 93.72(6)
O1 Ru1 C32 108.89(7)
O1 Ru1 C35 112.95(6)
C31 Ru1 P1 134.44(5)
C31 Ru1 P2 130.11(5)
C32 Ru1 P1 100.04(5)
C32 Ru1 P2 157.61(5)
C32 Ru1 C31 37.13(7)
C32 Ru1 C35 62.37(7)
C33 Ru1 P1 93.17(5)
C33 Ru1 P2 125.70(6)
C33 Ru1 O1 146.19(6)
C33 Ru1 C31 62.51(7)
C33 Ru1 C32 37.79(8)
C33 Ru1 C34 38.07(7)
C33 Ru1 C35 62.97(6)
C34 Ru1 P1 121.22(5)
C34 Ru1 P2 94.81(5)
C34 Ru1 O1 150.85(6)
C34 Ru1 C31 62.68(7)
C34 Ru1 C32 63.30(7)
C34 Ru1 C35 37.92(6)
C35 Ru1 P1 156.12(5)
C35 Ru1 P2 97.81(5)
C35 Ru1 C31 36.85(7)
C11 P1 Ru1 115.31(5)
C11 P1 C12 97.48(8)
C11 P1 C13 97.14(8)
C12 P1 Ru1 120.53(5)
C12 P1 C13 97.77(7)
C13 P1 Ru1 123.31(5)
C21 P2 Ru1 118.28(5)
C22 P2 Ru1 118.44(5)
C22 P2 C21 97.20(7)
C22 P2 C23 98.08(7)
C23 P2 Ru1 122.36(5)
C23 P2 C21 97.37(7)
Ru1 O1 H1A 111.3
Ru1 O1 H1B 111.2
H1A O1 H1B 107.6
C14 N11 C13 111.13(13)
C16 N11 C13 110.98(13)
C16 N11 C14 108.30(14)
C14 N12 C11 110.77(14)
C15 N12 C11 110.62(14)
C15 N12 C14 108.70(14)
C15 N13 C12 111.74(13)
C16 N13 C12 110.97(12)
C16 N13 C15 108.63(14)
C25 N21 C22 110.82(12)
C26 N21 C22 111.34(12)
C26 N21 C25 108.71(13)
C24 N22 C23 110.05(12)
C24 N22 C26 108.32(13)
C26 N22 C23 110.88(13)
C24 N23 C21 111.27(12)
C24 N23 C25 108.64(13)
C25 N23 C21 111.35(13)
P1 C11 H11A 108.9
P1 C11 H11B 108.9
N12 C11 P1 113.53(11)
N12 C11 H11A 108.9
N12 C11 H11B 108.9
H11A C11 H11B 107.7
P1 C12 H12A 109.2
P1 C12 H12B 109.2
N13 C12 P1 112.22(11)
N13 C12 H12A 109.2
N13 C12 H12B 109.2
H12A C12 H12B 107.9
P1 C13 H13A 109.0
P1 C13 H13B 109.0
N11 C13 P1 112.71(11)
N11 C13 H13A 109.0
N11 C13 H13B 109.0
H13A C13 H13B 107.8
N11 C14 N12 114.44(14)
N11 C14 H14A 108.7
N11 C14 H14B 108.7
N12 C14 H14A 108.7
N12 C14 H14B 108.7
H14A C14 H14B 107.6
N12 C15 N13 113.93(13)
N12 C15 H15A 108.8
N12 C15 H15B 108.8
N13 C15 H15A 108.8
N13 C15 H15B 108.8
H15A C15 H15B 107.7
N11 C16 N13 114.17(13)
N11 C16 H16A 108.7
N11 C16 H16B 108.7
N13 C16 H16A 108.7
N13 C16 H16B 108.7
H16A C16 H16B 107.6
P2 C21 H21A 109.1
P2 C21 H21B 109.1
N23 C21 P2 112.46(11)
N23 C21 H21A 109.1
N23 C21 H21B 109.1
H21A C21 H21B 107.8
P2 C22 H22A 109.0
P2 C22 H22B 109.0
N21 C22 P2 112.92(11)
N21 C22 H22A 109.0
N21 C22 H22B 109.0
H22A C22 H22B 107.8
P2 C23 H23A 109.0
P2 C23 H23B 109.0
N22 C23 P2 112.95(10)
N22 C23 H23A 109.0
N22 C23 H23B 109.0
H23A C23 H23B 107.8
N22 C24 H24A 108.7
N22 C24 H24B 108.7
N23 C24 N22 114.35(13)
N23 C24 H24A 108.7
N23 C24 H24B 108.7
H24A C24 H24B 107.6
N21 C25 H25A 108.7
N21 C25 H25B 108.7
N23 C25 N21 114.16(13)
N23 C25 H25A 108.7
N23 C25 H25B 108.7
H25A C25 H25B 107.6
N21 C26 N22 114.39(13)
N21 C26 H26A 108.7
N21 C26 H26B 108.7
N22 C26 H26A 108.7
N22 C26 H26B 108.7
H26A C26 H26B 107.6
Ru1 C31 H31 123.5
C32 C31 Ru1 71.24(10)
C32 C31 H31 125.4
C35 C31 Ru1 71.48(9)
C35 C31 H31 125.4
C35 C31 C32 109.25(17)
Ru1 C32 H32 124.4
C31 C32 Ru1 71.63(10)
C31 C32 H32 126.5
C31 C32 C33 106.91(16)
C33 C32 Ru1 69.03(9)
C33 C32 H32 126.5
Ru1 C33 H33 121.8
C32 C33 Ru1 73.19(10)
C32 C33 H33 125.7
C34 C33 Ru1 71.05(9)
C34 C33 C32 108.68(16)
C34 C33 H33 125.7
Ru1 C34 H34 121.5
C33 C34 Ru1 70.88(9)
C33 C34 H34 126.2
C33 C34 C35 107.61(16)
C35 C34 Ru1 73.13(9)
C35 C34 H34 126.2
Ru1 C35 H35 124.7
C31 C35 Ru1 71.67(10)
C31 C35 C34 107.52(16)
C31 C35 H35 126.2
C34 C35 Ru1 68.95(9)
C34 C35 H35 126.2
O1T S1T C012 103.73(9)
O2T S1T O1T 113.28(10)
O2T S1T C012 103.37(10)
O3T S1T O1T 115.71(10)
O3T S1T O2T 114.82(9)
O3T S1T C012 103.88(9)
F1T C012 S1T 111.24(14)
F1T C012 F3T 107.57(17)
F2T C012 S1T 111.55(14)
F2T C012 F1T 107.73(19)
F2T C012 F3T 108.29(19)
F3T C012 S1T 110.32(16)
H3WA O3W H3WB 109.5
H2WA O2W H2WB 109.4
H1WA O1W H1WB 109.6

loop_
_geom_bond_atom_site_label_1
_geom_bond_atom_site_label_2
_geom_bond_distance
_geom_bond_site_symmetry_2
Ru1 P1 2.2653(4) .
Ru1 P2 2.2610(4) .
Ru1 O1 2.1774(11) .
Ru1 C31 2.2216(16) .
Ru1 C32 2.2165(16) .
Ru1 C33 2.1620(16) .
Ru1 C34 2.1642(16) .
Ru1 C35 2.2191(16) .
P1 C11 1.8431(17) .
P1 C12 1.8467(15) .
P1 C13 1.8474(16) .
P2 C21 1.8497(16) .
P2 C22 1.8439(15) .
P2 C23 1.8442(15) .
O1 H1A 0.8827 .
O1 H1B 0.8754 .
N11 C13 1.481(2) .
N11 C14 1.467(2) .
N11 C16 1.467(2) .
N12 C11 1.477(2) .
N12 C14 1.468(3) .
N12 C15 1.462(2) .
N13 C12 1.478(2) .
N13 C15 1.472(2) .
N13 C16 1.471(2) .
N21 C22 1.470(2) .
N21 C25 1.468(2) .
N21 C26 1.460(2) .
N22 C23 1.4831(19) .
N22 C24 1.480(2) .
N22 C26 1.480(2) .
N23 C21 1.472(2) .
N23 C24 1.462(2) .
N23 C25 1.465(2) .
C11 H11A 0.9900 .
C11 H11B 0.9900 .
C12 H12A 0.9900 .
C12 H12B 0.9900 .
C13 H13A 0.9900 .
C13 H13B 0.9900 .
C14 H14A 0.9900 .
C14 H14B 0.9900 .
C15 H15A 0.9900 .
C15 H15B 0.9900 .
C16 H16A 0.9900 .
C16 H16B 0.9900 .
C21 H21A 0.9900 .
C21 H21B 0.9900 .
C22 H22A 0.9900 .
C22 H22B 0.9900 .
C23 H23A 0.9900 .
C23 H23B 0.9900 .
C24 H24A 0.9900 .
C24 H24B 0.9900 .
C25 H25A 0.9900 .
C25 H25B 0.9900 .
C26 H26A 0.9900 .
C26 H26B 0.9900 .
C31 H31 0.9500 .
C31 C32 1.413(3) .
C31 C35 1.404(3) .
C32 H32 0.9500 .
C32 C33 1.419(3) .
C33 H33 0.9500 .
C33 C34 1.411(2) .
C34 H34 0.9500 .
C34 C35 1.425(2) .
C35 H35 0.9500 .
S1T O1T 1.4353(14) .
S1T O2T 1.4319(16) .
S1T O3T 1.4306(14) .
S1T C012 1.8148(19) .
F1T C012 1.322(2) .
F2T C012 1.312(2) .
F3T C012 1.329(3) .
O3W H3WA 0.8486 .
O3W H3WB 0.8512 .
O2W H2WA 0.8510 .
O2W H2WB 0.8500 .
O4W' O4W' 1.20(6) 2_566
O1W H1WA 0.8500 .
O1W H1WB 0.8474 .
O4W O4W 1.38(4) 2_566
